data_2014582
loop_
_publ_author_name
'Zhang, Bao-Feng'
'Xie, Cheng-Zhi '
'Liu, Xuan-Wen'
'Wang, Xiao-Qing'
'Wang, Ru-Ji'
'Shen, Guang-Qiu'
'Shen, De-Zhong'

_publ_section_title
;
 A novel one-dimensional zigzag coordination polymer of copper(II) with
 dimethylglyoxime
;
_journal_issue 10
_journal_name_full 'Acta Crystallographica Section C'
_journal_page_first m546
_journal_page_last m548
_journal_paper_doi 10.1107/S0108270104021456
_journal_volume 60
_journal_year 2004
_chemical_formula_iupac '[Cu4 (C2 H6 N2 O2)2 (C2 H7 N2 O2)2 (C2 H8 N2 O2)2] (Cl O4)2, 2H2 O'
_chemical_formula_moiety 'C12 H21 Cl Cu2 N6 O10, H2 O'
_chemical_formula_sum 'C24 H46 Cl2 Cu4 N12 O22'
_chemical_formula_weight 1179.78
_chemical_name_systematic
;
catena-poly[bis(\m~4~-dimethylglyoximato)bis(\m~2~-
dimethylglyoximato)bis(dimethylglyoxime)tetracopper(II) diperchlorate
dihydrate
;
_space_group_IT_number 2
_symmetry_cell_setting triclinic
_symmetry_space_group_name_Hall '-P 1'
_symmetry_space_group_name_H-M 'P -1'
_atom_sites_solution_hydrogens geom
_atom_sites_solution_primary direct
_atom_sites_solution_secondary difmap
_audit_creation_method SHELXL-97
_cell_angle_alpha 88.402(5)
_cell_angle_beta 74.831(4)
_cell_angle_gamma 63.064(4)
_cell_formula_units_Z 1
_cell_length_a 9.458(3)
_cell_length_b 10.381(3)
_cell_length_c 12.838(3)
_cell_measurement_reflns_used 1006
_cell_measurement_temperature 293(2)
_cell_measurement_theta_max 26.41
_cell_measurement_theta_min 2.52
_cell_volume 1078.5(5)
_computing_cell_refinement SMART
_computing_data_collection 'SMART (Bruker, 2000)'
_computing_data_reduction 'SMART and SAINT? (Bruker, 1999)'
_computing_molecular_graphics 'SHELXTL and ORTEPII? (Johnson, 1976)'
_computing_publication_material SHELXTL
_computing_structure_refinement SHELXTL
_computing_structure_solution 'SHELXTL (Bruker, 1997)'
_diffrn_ambient_temperature 293(2)
_diffrn_measured_fraction_theta_full 0.985
_diffrn_measured_fraction_theta_max 0.985
_diffrn_measurement_device_type 'Bruker SMART CCD area-detector'
_diffrn_measurement_method '\f and \w scans'
_diffrn_radiation_monochromator graphite
_diffrn_radiation_source 'fine-focus sealed tube'
_diffrn_radiation_type MoK\a
_diffrn_radiation_wavelength 0.71073
_diffrn_reflns_av_R_equivalents 0.0238
_diffrn_reflns_av_sigmaI/netI 0.0506
_diffrn_reflns_limit_h_max 11
_diffrn_reflns_limit_h_min -11
_diffrn_reflns_limit_k_max 12
_diffrn_reflns_limit_k_min -9
_diffrn_reflns_limit_l_max 16
_diffrn_reflns_limit_l_min -14
_diffrn_reflns_number 6254
_diffrn_reflns_theta_full 26.43
_diffrn_reflns_theta_max 26.43
_diffrn_reflns_theta_min 2.21
_diffrn_standards_decay_% 0
_diffrn_standards_number none
_exptl_absorpt_coefficient_mu 2.163
_exptl_absorpt_correction_T_max 0.878
_exptl_absorpt_correction_T_min 0.762
_exptl_absorpt_correction_type multi-scan
_exptl_absorpt_process_details '(SADABS; Bruker, 1999)'
_exptl_crystal_colour red
_exptl_crystal_density_diffrn 1.817
_exptl_crystal_density_meas ?
_exptl_crystal_density_method 'not measured'
_exptl_crystal_description prism
_exptl_crystal_F_000 600
_exptl_crystal_size_max 0.12
_exptl_crystal_size_mid 0.10
_exptl_crystal_size_min 0.06
_refine_diff_density_max 0.661
_refine_diff_density_min -0.655
_refine_ls_extinction_method none
_refine_ls_goodness_of_fit_ref 1.070
_refine_ls_hydrogen_treatment constr
_refine_ls_matrix_type full
_refine_ls_number_parameters 305
_refine_ls_number_reflns 4356
_refine_ls_number_restraints 20
_refine_ls_restrained_S_all 1.104
_refine_ls_R_factor_all 0.0662
_refine_ls_R_factor_gt 0.0444
_refine_ls_shift/su_max 0.001
_refine_ls_shift/su_mean 0.000
_refine_ls_structure_factor_coef Fsqd
_refine_ls_weighting_details 'calc w=1/[\s^2^(Fo^2^)+(0.005P)^2^+2.5P] where P=(Fo^2^+2Fc^2^)/3'
_refine_ls_weighting_scheme calc
_refine_ls_wR_factor_gt 0.0849
_refine_ls_wR_factor_ref 0.0929
_reflns_number_gt 3341
_reflns_number_total 4356
_reflns_threshold_expression I>2\s(I)
_cod_data_source_file ta1453.cif
_cod_data_source_block I
_cod_depositor_comments
;
The following automatic conversions were performed:
'_symmetry_cell_setting' value 'Triclinic' changed to 'triclinic'
according to '/home/saulius/struct/CIF-dictionaries/cif_core.dic'
dictionary named 'cif_core.dic' version 2.4.1 from 2010-06-29.

Automatic conversion script
Id: cif_fix_enum 1527 2010-12-29 10:47:43Z saulius 

The following automatic conversions were performed:

'_symmetry_cell_setting' value 'Triclinic' changed to 'triclinic'
according to /home/saulius/struct/CIF-dictionaries/cif_core.dic
dictionary named 'cif_core.dic' version 2.4.1 from 2010-06-29.

Automatic conversion script
Id: cif_fix_values 1715 2011-07-08 13:25:40Z adriana 

The following automatic conversions were performed:

'_exptl_crystal_density_meas' value 'not measured' was changed to '?'
- the value is perceived as not measured.

Automatic conversion script
Id: cif_fix_values 3008 2015-01-20 13:52:24Z robertas 
;
_cod_original_sg_symbol_H-M P-1
_cod_database_code 2014582
_cod_database_fobs_code 2014582

loop_
_symmetry_equiv_pos_as_xyz
'x, y, z'
'-x, -y, -z'

loop_
_atom_site_label
_atom_site_fract_x
_atom_site_fract_y
_atom_site_fract_z
_atom_site_U_iso_or_equiv
_atom_site_adp_type
_atom_site_calc_flag
_atom_site_refinement_flags
_atom_site_occupancy
_atom_site_disorder_assembly
_atom_site_disorder_group
_atom_site_type_symbol
Cu1 0.21477(6) 0.84447(5) 0.40438(4) 0.03069(15) Uani d . 1 . . Cu
Cu2 0.57969(6) 0.50808(5) 0.36959(4) 0.03108(15) Uani d . 1 . . Cu
O1 0.3943(3) 0.5293(3) 0.3196(2) 0.0353(7) Uani d . 1 . . O
O2 0.0076(4) 1.0770(3) 0.2912(3) 0.0487(9) Uani d . 1 . . O
H2 0.0014 1.1212 0.3455 0.073 Uiso calc R 1 . . H
O3 0.4705(3) 0.6399(3) 0.5042(2) 0.0318(7) Uani d . 1 . . O
O4 0.0220(4) 1.1577(3) 0.4702(2) 0.0395(7) Uani d . 1 . . O
O5 0.7110(4) 0.3426(4) 0.1435(3) 0.0559(10) Uani d . 1 . . O
H5 0.6170 0.3515 0.1616 0.084 Uiso calc R 1 . . H
O6 0.8202(4) 0.5035(4) 0.4873(2) 0.0442(8) Uani d . 1 . . O
H6 0.7391 0.5204 0.5385 0.066 Uiso calc R 1 . . H
N1 0.2934(4) 0.6683(3) 0.3046(3) 0.0289(8) Uani d . 1 . . N
N2 0.1065(4) 0.9319(4) 0.2908(3) 0.0338(8) Uani d . 1 . . N
N3 0.3637(4) 0.7798(4) 0.4987(3) 0.0289(8) Uani d . 1 . . N
N4 0.1493(4) 1.0321(4) 0.4820(3) 0.0331(8) Uani d . 1 . . N
N5 0.7439(4) 0.3853(4) 0.2313(3) 0.0370(9) Uani d . 1 . . N
N6 0.7962(4) 0.4657(4) 0.3937(3) 0.0333(8) Uani d . 1 . . N
C1 0.2949(7) 0.5778(5) 0.1285(4) 0.0510(13) Uani d . 1 . . C
H1A 0.3726 0.5860 0.0669 0.077 Uiso calc R 1 . . H
H1B 0.1988 0.5908 0.1083 0.077 Uiso calc R 1 . . H
H1C 0.3447 0.4834 0.1528 0.077 Uiso calc R 1 . . H
C2 0.2464(5) 0.6907(4) 0.2170(3) 0.0305(9) Uani d . 1 . . C
C3 0.1379(5) 0.8461(5) 0.2085(3) 0.0342(10) Uani d . 1 . . C
C4 0.0714(7) 0.8958(6) 0.1127(4) 0.0624(16) Uani d . 1 . . C
H4A 0.0058 0.9995 0.1227 0.094 Uiso calc R 1 . . H
H4B 0.0043 0.8511 0.1062 0.094 Uiso calc R 1 . . H
H4C 0.1616 0.8685 0.0480 0.094 Uiso calc R 1 . . H
C5 0.4545(6) 0.8564(5) 0.6385(4) 0.0492(13) Uani d . 1 . . C
H5A 0.3837 0.8753 0.7111 0.074 Uiso calc R 1 . . H
H5B 0.5042 0.9202 0.6288 0.074 Uiso calc R 1 . . H
H5C 0.5394 0.7574 0.6262 0.074 Uiso calc R 1 . . H
C6 0.3553(5) 0.8820(5) 0.5596(3) 0.0302(9) Uani d . 1 . . C
C7 0.2315(5) 1.0298(4) 0.5488(3) 0.0331(10) Uani d . 1 . . C
C8 0.2034(6) 1.1613(5) 0.6113(4) 0.0491(13) Uani d . 1 . . C
H8A 0.1124 1.2448 0.5972 0.074 Uiso calc R 1 . . H
H8B 0.3010 1.1741 0.5898 0.074 Uiso calc R 1 . . H
H8C 0.1785 1.1502 0.6874 0.074 Uiso calc R 1 . . H
C9 1.0227(7) 0.3097(7) 0.1085(4) 0.0620(16) Uani d . 1 . . C
H9A 0.9991 0.2510 0.0662 0.093 Uiso calc R 1 . . H
H9B 1.1279 0.2518 0.1217 0.093 Uiso calc R 1 . . H
H9C 1.0253 0.3893 0.0695 0.093 Uiso calc R 1 . . H
C10 0.8916(6) 0.3673(5) 0.2141(3) 0.0384(11) Uani d . 1 . . C
C11 0.9252(5) 0.4105(5) 0.3118(3) 0.0348(10) Uani d . 1 . . C
C12 1.0920(6) 0.3852(6) 0.3141(4) 0.0553(14) Uani d . 1 . . C
H12A 1.1037 0.4713 0.2976 0.083 Uiso calc R 1 . . H
H12B 1.1746 0.3058 0.2612 0.083 Uiso calc R 1 . . H
H12C 1.1056 0.3623 0.3849 0.083 Uiso calc R 1 . . H
Cl1 0.6308(3) 0.7722(2) 0.16147(12) 0.0894(6) Uani d D 1 . . Cl
O7 0.549(2) 0.764(4) 0.2676(10) 0.083(4) Uani d PD 0.596(7) A 1 O
O8 0.583(3) 0.705(4) 0.0945(19) 0.115(6) Uani d PD 0.596(7) A 1 O
O9 0.620(2) 0.9028(11) 0.1315(13) 0.157(6) Uani d PD 0.596(7) A 1 O
O10 0.8153(9) 0.6862(10) 0.1513(6) 0.101(3) Uani d PD 0.596(7) A 1 O
O7' 0.597(4) 0.738(5) 0.2688(16) 0.083(4) Uani d PD 0.404(7) A 2 O
O8' 0.638(5) 0.685(5) 0.077(3) 0.115(6) Uani d PD 0.404(7) A 2 O
O9' 0.4807(16) 0.9083(12) 0.1730(17) 0.157(6) Uani d PD 0.404(7) A 2 O
O10' 0.702(2) 0.8646(18) 0.1335(12) 0.101(3) Uani d PD 0.404(7) A 2 O
O11 0.5060(7) 0.2079(5) 0.1070(4) 0.0998(16) Uani d . 1 . . O
H11A 0.5060 0.2152 0.0409 0.150 Uiso d R 1 . . H
H11B 0.5444 0.1193 0.1194 0.150 Uiso d R 1 . . H

loop_
_atom_site_aniso_label
_atom_site_aniso_U_11
_atom_site_aniso_U_22
_atom_site_aniso_U_33
_atom_site_aniso_U_12
_atom_site_aniso_U_13
_atom_site_aniso_U_23
Cu1 0.0351(3) 0.0231(3) 0.0298(3) -0.0056(2) -0.0170(2) 0.0006(2)
Cu2 0.0280(3) 0.0297(3) 0.0269(3) -0.0055(2) -0.0083(2) -0.0005(2)
O1 0.0357(16) 0.0261(15) 0.0397(17) -0.0056(13) -0.0194(13) 0.0002(13)
O2 0.061(2) 0.0290(17) 0.0393(19) -0.0021(16) -0.0225(17) 0.0032(14)
O3 0.0294(15) 0.0278(15) 0.0264(15) -0.0029(12) -0.0089(12) 0.0024(12)
O4 0.0420(17) 0.0227(15) 0.0431(18) -0.0040(13) -0.0155(14) 0.0026(13)
O5 0.052(2) 0.081(3) 0.0385(19) -0.031(2) -0.0166(16) -0.0048(18)
O6 0.0436(19) 0.056(2) 0.0332(17) -0.0228(17) -0.0096(14) -0.0054(16)
N1 0.0269(17) 0.0259(18) 0.0295(18) -0.0070(15) -0.0108(14) 0.0041(14)
N2 0.0352(19) 0.0254(18) 0.0308(19) -0.0032(15) -0.0139(15) 0.0047(15)
N3 0.0282(18) 0.0258(18) 0.0270(18) -0.0072(15) -0.0084(14) 0.0021(14)
N4 0.037(2) 0.0258(18) 0.0318(19) -0.0096(16) -0.0103(16) 0.0018(15)
N5 0.036(2) 0.040(2) 0.0284(19) -0.0109(17) -0.0109(16) -0.0001(16)
N6 0.0338(19) 0.034(2) 0.0301(19) -0.0132(16) -0.0097(16) 0.0008(15)
C1 0.066(3) 0.043(3) 0.036(3) -0.015(3) -0.020(2) -0.003(2)
C2 0.031(2) 0.032(2) 0.026(2) -0.0124(18) -0.0090(17) 0.0003(17)
C3 0.036(2) 0.037(2) 0.027(2) -0.0125(19) -0.0126(18) 0.0054(18)
C4 0.082(4) 0.050(3) 0.043(3) -0.008(3) -0.039(3) 0.006(2)
C5 0.051(3) 0.044(3) 0.053(3) -0.015(2) -0.027(3) -0.003(2)
C6 0.030(2) 0.034(2) 0.024(2) -0.0136(18) -0.0062(17) -0.0034(17)
C7 0.035(2) 0.029(2) 0.031(2) -0.0135(19) -0.0043(18) -0.0037(17)
C8 0.055(3) 0.037(3) 0.055(3) -0.018(2) -0.019(3) -0.008(2)
C9 0.053(3) 0.088(4) 0.039(3) -0.034(3) 0.003(2) -0.011(3)
C10 0.041(3) 0.037(2) 0.030(2) -0.015(2) -0.007(2) 0.0032(19)
C11 0.034(2) 0.034(2) 0.036(2) -0.017(2) -0.0074(19) 0.0061(19)
C12 0.037(3) 0.079(4) 0.051(3) -0.030(3) -0.007(2) 0.000(3)
Cl1 0.1526(19) 0.1262(16) 0.0440(9) -0.1128(16) -0.0227(10) 0.0113(9)
O7 0.078(12) 0.150(12) 0.052(3) -0.076(11) -0.020(4) 0.010(3)
O8 0.185(19) 0.172(10) 0.055(8) -0.137(13) -0.034(10) 0.005(5)
O9 0.213(17) 0.109(7) 0.215(13) -0.118(11) -0.082(13) 0.043(8)
O10 0.096(6) 0.162(8) 0.065(4) -0.088(6) 0.002(4) -0.001(5)
O7' 0.078(12) 0.150(12) 0.052(3) -0.076(11) -0.020(4) 0.010(3)
O8' 0.185(19) 0.172(10) 0.055(8) -0.137(13) -0.034(10) 0.005(5)
O9' 0.213(17) 0.109(7) 0.215(13) -0.118(11) -0.082(13) 0.043(8)
O10' 0.096(6) 0.162(8) 0.065(4) -0.088(6) 0.002(4) -0.001(5)
O11 0.145(5) 0.072(3) 0.094(4) -0.046(3) -0.059(3) 0.017(3)

loop_
_atom_type_symbol
_atom_type_description
_atom_type_scat_dispersion_real
_atom_type_scat_dispersion_imag
_atom_type_scat_source
C C 0.0033 0.0016 'International Tables Vol C Tables 4.2.6.8 and 6.1.1.4'
H H 0.0000 0.0000 'International Tables Vol C Tables 4.2.6.8 and 6.1.1.4'
N N 0.0061 0.0033 'International Tables Vol C Tables 4.2.6.8 and 6.1.1.4'
O O 0.0106 0.0060 'International Tables Vol C Tables 4.2.6.8 and 6.1.1.4'
Cl Cl 0.1484 0.1585 'International Tables Vol C Tables 4.2.6.8 and 6.1.1.4'
Cu Cu 0.3201 1.2651 'International Tables Vol C Tables 4.2.6.8 and 6.1.1.4'

loop_
_geom_angle_atom_site_label_1
_geom_angle_atom_site_label_2
_geom_angle_atom_site_label_3
_geom_angle_site_symmetry_3
_geom_angle
_geom_angle_publ_flag
N4 Cu1 N2 . 94.38(14) yes
N4 Cu1 N3 . 79.96(14) yes
N2 Cu1 N3 . 164.17(15) yes
N4 Cu1 N1 . 170.67(14) yes
N2 Cu1 N1 . 79.64(14) yes
N3 Cu1 N1 . 103.92(13) yes
N4 Cu1 O4 2_576 87.32(13) yes
N2 Cu1 O4 2_576 96.35(13) yes
N3 Cu1 O4 2_576 98.12(12) yes
N1 Cu1 O4 2_576 100.38(12) yes
O1 Cu2 O3 . 102.47(12) yes
O1 Cu2 N6 . 169.22(13) yes
O3 Cu2 N6 . 88.16(13) yes
O1 Cu2 N5 . 91.93(14) yes
O3 Cu2 N5 . 163.92(14) yes
N6 Cu2 N5 . 77.30(14) yes
O1 Cu2 O3 2_666 89.98(12) yes
N6 Cu2 O3 2_666 94.10(13) yes
N5 Cu2 O3 2_666 109.59(13) yes
N1 O1 Cu2 . 114.4(2) no
N2 O2 H2 . 109.5 no
N3 O3 Cu2 . 117.6(2) no
N3 O3 Cu2 2_666 125.7(2) no
Cu2 O3 Cu2 2_666 102.07(12) no
N4 O4 Cu1 2_576 103.4(2) no
N5 O5 H5 . 109.5 no
N6 O6 H6 . 109.5 no
C2 N1 O1 . 118.5(3) no
C2 N1 Cu1 . 115.6(3) no
O1 N1 Cu1 . 125.8(2) no
C3 N2 O2 . 118.3(3) no
C3 N2 Cu1 . 116.9(3) no
O2 N2 Cu1 . 124.7(3) no
C6 N3 O3 . 119.0(3) no
C6 N3 Cu1 . 115.7(3) no
O3 N3 Cu1 . 125.3(2) no
C7 N4 O4 . 120.7(3) no
C7 N4 Cu1 . 116.4(3) no
O4 N4 Cu1 . 122.8(3) no
C10 N5 O5 . 114.9(4) no
C10 N5 Cu2 . 116.1(3) no
O5 N5 Cu2 . 127.6(3) no
C11 N6 O6 . 115.5(4) no
C11 N6 Cu2 . 117.7(3) no
O6 N6 Cu2 . 126.4(3) no
C2 C1 H1A . 109.5 no
C2 C1 H1B . 109.5 no
H1A C1 H1B . 109.5 no
C2 C1 H1C . 109.5 no
H1A C1 H1C . 109.5 no
H1B C1 H1C . 109.5 no
N1 C2 C1 . 125.6(4) no
N1 C2 C3 . 114.1(4) no
C1 C2 C3 . 120.3(4) no
N2 C3 C2 . 113.6(3) no
N2 C3 C4 . 123.8(4) no
C2 C3 C4 . 122.7(4) no
C3 C4 H4A . 109.5 no
C3 C4 H4B . 109.5 no
H4A C4 H4B . 109.5 no
C3 C4 H4C . 109.5 no
H4A C4 H4C . 109.5 no
H4B C4 H4C . 109.5 no
C6 C5 H5A . 109.5 no
C6 C5 H5B . 109.5 no
H5A C5 H5B . 109.5 no
C6 C5 H5C . 109.5 no
H5A C5 H5C . 109.5 no
H5B C5 H5C . 109.5 no
N3 C6 C7 . 114.2(4) no
N3 C6 C5 . 124.3(4) no
C7 C6 C5 . 121.4(4) no
N4 C7 C6 . 113.6(4) no
N4 C7 C8 . 123.9(4) no
C6 C7 C8 . 122.5(4) no
C7 C8 H8A . 109.5 no
C7 C8 H8B . 109.5 no
H8A C8 H8B . 109.5 no
C7 C8 H8C . 109.5 no
H8A C8 H8C . 109.5 no
H8B C8 H8C . 109.5 no
C10 C9 H9A . 109.5 no
C10 C9 H9B . 109.5 no
H9A C9 H9B . 109.5 no
C10 C9 H9C . 109.5 no
H9A C9 H9C . 109.5 no
H9B C9 H9C . 109.5 no
N5 C10 C9 . 125.2(4) no
N5 C10 C11 . 113.7(4) no
C9 C10 C11 . 121.1(4) no
N6 C11 C12 . 124.2(4) no
N6 C11 C10 . 112.7(4) no
C12 C11 C10 . 123.1(4) no
C11 C12 H12A . 109.5 no
C11 C12 H12B . 109.5 no
H12A C12 H12B . 109.5 no
C11 C12 H12C . 109.5 no
H12A C12 H12C . 109.5 no
H12B C12 H12C . 109.5 no
O9 Cl1 O8 . 113.8(16) no
O10' Cl1 O8' . 117(2) no
O10' Cl1 O7' . 120(2) no
O8' Cl1 O7' . 120(3) no
O9 Cl1 O7 . 119.5(15) no
O8 Cl1 O7 . 104.8(14) no
O10' Cl1 O9' . 81.3(9) no
O8' Cl1 O9' . 106(2) no
O7' Cl1 O9' . 98.1(18) no
O9 Cl1 O10 . 101.0(8) no
O8 Cl1 O10 . 111.3(12) no
O7 Cl1 O10 . 106.1(8) no
H11A O11 H11B . 110.3 no

loop_
_geom_bond_atom_site_label_1
_geom_bond_atom_site_label_2
_geom_bond_site_symmetry_2
_geom_bond_distance
_geom_bond_publ_flag
Cu1 N4 . 1.965(3) yes
Cu1 N2 . 1.966(3) yes
Cu1 N3 . 1.973(3) yes
Cu1 N1 . 1.984(3) yes
Cu1 O4 2_576 2.400(3) yes
Cu2 O1 . 1.941(3) yes
Cu2 O3 . 1.961(3) yes
Cu2 N6 . 1.997(4) yes
Cu2 N5 . 2.019(4) yes
Cu2 O3 2_666 2.308(3) yes
O1 N1 . 1.365(4) no
O2 N2 . 1.366(4) no
O2 H2 . 0.8200 no
O3 N3 . 1.355(4) no
O3 Cu2 2_666 2.308(3) no
O4 N4 . 1.355(4) no
O4 Cu1 2_576 2.400(3) no
O5 N5 . 1.379(5) no
O5 H5 . 0.8200 no
O6 N6 . 1.379(4) no
O6 H6 . 0.8200 no
N1 C2 . 1.292(5) no
N2 C3 . 1.283(5) no
N3 C6 . 1.296(5) no
N4 C7 . 1.292(5) no
N5 C10 . 1.281(6) no
N6 C11 . 1.284(5) no
C1 C2 . 1.481(6) no
C1 H1A . 0.9600 no
C1 H1B . 0.9600 no
C1 H1C . 0.9600 no
C2 C3 . 1.488(6) no
C3 C4 . 1.499(6) no
C4 H4A . 0.9600 no
C4 H4B . 0.9600 no
C4 H4C . 0.9600 no
C5 C6 . 1.494(6) no
C5 H5A . 0.9600 no
C5 H5B . 0.9600 no
C5 H5C . 0.9600 no
C6 C7 . 1.480(6) no
C7 C8 . 1.483(6) no
C8 H8A . 0.9600 no
C8 H8B . 0.9600 no
C8 H8C . 0.9600 no
C9 C10 . 1.493(6) no
C9 H9A . 0.9600 no
C9 H9B . 0.9600 no
C9 H9C . 0.9600 no
C10 C11 . 1.498(6) no
C11 C12 . 1.486(6) no
C12 H12A . 0.9600 no
C12 H12B . 0.9600 no
C12 H12C . 0.9600 no
Cl1 O9 . 1.363(8) no
Cl1 O10' . 1.397(9) no
Cl1 O8 . 1.401(8) no
Cl1 O8' . 1.401(10) no
Cl1 O7' . 1.402(9) no
Cl1 O7 . 1.404(8) no
Cl1 O9' . 1.455(9) no
Cl1 O10 . 1.528(7) no
O11 H11A . 0.85 no
O11 H11B . 0.85 no

loop_
_geom_hbond_atom_site_label_D
_geom_hbond_atom_site_label_H
_geom_hbond_atom_site_label_A
_geom_hbond_site_symmetry_A
_geom_hbond_distance_DH
_geom_hbond_distance_HA
_geom_hbond_distance_DA
_geom_hbond_angle_DHA
O2 H2 O4 ? 0.82 1.73 2.525(5) 161
O5 H5 O1 ? 0.82 2.53 3.046(4) 122
O5 H5 O11 ? 0.82 2.38 2.984(9) 131
O6 H6 O3 ? 0.82 2.43 2.897(4) 117
O6 H6 O1 2_666 0.82 2.12 2.885(4) 154
O11 H11A O8 2_665 0.85 2.11 2.92(3) 159
O11 H11B O9 1_545 0.85 2.04 2.885(12) 171
